data_4316617
loop_
_publ_author_name
'Wei-Qiang Zhang'
'Adrian C. Whitwood'
'Ian J. S. Fairlamb'
'Jason M. Lynam'

_publ_contact_author_address
;Department of Chemistry
University of York
Heslington
York
YO10 5DD
UK        
;
_publ_contact_author_email jml12@york.ac.uk
_publ_contact_author_fax +44(0)1904432516
_publ_contact_author_name 'Jason M Lynam'
_publ_contact_author_phone +44(0)1904432534
_publ_section_title
;
 Group 6 Carbon Monoxide-Releasing Metal Complexes with
 Biologically-Compatible Leaving Groups
;
_journal_name_full 'Inorganic Chemistry'
_journal_page_first 8941
_journal_page_last 8952
_journal_paper_doi 10.1021/ic101230j
_journal_volume 49
_journal_year 2010
_chemical_absolute_configuration rmad
_chemical_formula_moiety 'C9 H9 Cr N O7'
_chemical_formula_sum 'C9 H9 Cr N O7'
_chemical_formula_weight 295.17
_chemical_name_systematic
; 
 ? 
;
_space_group_IT_number 19
_symmetry_cell_setting orthorhombic
_symmetry_space_group_name_Hall 'P 2ac 2ab'
_symmetry_space_group_name_H-M 'P 21 21 21'
_atom_sites_solution_hydrogens geom
_atom_sites_solution_primary direct
_atom_sites_solution_secondary difmap
_audit_creation_method SHELXL-97
_cell_angle_alpha 90.00
_cell_angle_beta 90.00
_cell_angle_gamma 90.00
_cell_formula_units_Z 4
_cell_length_a 6.5865(3)
_cell_length_b 10.1935(5)
_cell_length_c 18.2009(9)
_cell_measurement_reflns_used 8950
_cell_measurement_temperature 110(2)
_cell_measurement_theta_max 28.33
_cell_measurement_theta_min 2.24
_cell_volume 1222.00(10)
_computing_cell_refinement 'Bruker SMART'
_computing_data_collection 'Bruker SMART'
_computing_data_reduction 'Bruker SAINT'
_computing_molecular_graphics 'Bruker SHELXTL'
_computing_publication_material 'Bruker SHELXTL'
_computing_structure_refinement 'SHELXL-97 (Sheldrick, 1997)'
_computing_structure_solution 'SHELXS-97 (Sheldrick, 1997)'
_diffrn_ambient_temperature 110(2)
_diffrn_measured_fraction_theta_full 1.000
_diffrn_measured_fraction_theta_max 1.000
_diffrn_measurement_device_type 'CCD area detector'
_diffrn_measurement_method 'phi and omega scans'
_diffrn_radiation_monochromator graphite
_diffrn_radiation_source 'fine-focus sealed tube'
_diffrn_radiation_type MoK\a
_diffrn_radiation_wavelength 0.71073
_diffrn_reflns_av_R_equivalents 0.0166
_diffrn_reflns_av_sigmaI/netI 0.0185
_diffrn_reflns_limit_h_max 8
_diffrn_reflns_limit_h_min -8
_diffrn_reflns_limit_k_max 13
_diffrn_reflns_limit_k_min -13
_diffrn_reflns_limit_l_max 24
_diffrn_reflns_limit_l_min -24
_diffrn_reflns_number 12688
_diffrn_reflns_theta_full 28.33
_diffrn_reflns_theta_max 28.33
_diffrn_reflns_theta_min 2.24
_exptl_absorpt_coefficient_mu 0.961
_exptl_absorpt_correction_T_max 0.779
_exptl_absorpt_correction_T_min 0.628
_exptl_absorpt_correction_type multi-scan
_exptl_absorpt_process_details 'SADABS v2.10'
_exptl_crystal_colour yellow
_exptl_crystal_density_diffrn 1.604
_exptl_crystal_density_method 'not measured'
_exptl_crystal_description chunk
_exptl_crystal_F_000 600
_exptl_crystal_size_max 0.29
_exptl_crystal_size_mid 0.26
_exptl_crystal_size_min 0.26
_refine_diff_density_max 0.239
_refine_diff_density_min -0.151
_refine_diff_density_rms 0.042
_refine_ls_abs_structure_details 'Flack H D (1983), Acta Cryst. A39, 876-881'
_refine_ls_abs_structure_Flack 0.002(11)
_refine_ls_extinction_method none
_refine_ls_goodness_of_fit_ref 1.051
_refine_ls_hydrogen_treatment mixed
_refine_ls_matrix_type full
_refine_ls_number_parameters 171
_refine_ls_number_reflns 3047
_refine_ls_number_restraints 0
_refine_ls_restrained_S_all 1.051
_refine_ls_R_factor_all 0.0190
_refine_ls_R_factor_gt 0.0183
_refine_ls_shift/su_max 0.003
_refine_ls_shift/su_mean 0.000
_refine_ls_structure_factor_coef Fsqd
_refine_ls_weighting_details 'calc w=1/[\s^2^(Fo^2^)+(0.0313P)^2^+0.0696P] where P=(Fo^2^+2Fc^2^)/3'
_refine_ls_weighting_scheme calc
_refine_ls_wR_factor_gt 0.0496
_refine_ls_wR_factor_ref 0.0499
_reflns_number_gt 2976
_reflns_number_total 3047
_reflns_threshold_expression >2sigma(I)
_cod_data_source_file ic101230j_si_002_4.cif
_cod_data_source_block Complex_1-Cr-c
_cod_depositor_comments
;
The following automatic conversions were performed:

'_symmetry_cell_setting' value 'Orthorhombic' changed to
'orthorhombic' according to the built-in table from CIF Core
dictionary named 'cif_core.dic' version 2.4.1 from 2010-06-29.

Automatic conversion script
Id: cif_fix_values 1646 2011-03-28 12:23:43Z adriana 
;
_cod_database_code 4316617

loop_
_symmetry_equiv_pos_as_xyz
'x, y, z'
'-x+1/2, -y, z+1/2'
'-x, y+1/2, -z+1/2'
'x+1/2, -y+1/2, -z'

loop_
_atom_site_label
_atom_site_type_symbol
_atom_site_fract_x
_atom_site_fract_y
_atom_site_fract_z
_atom_site_U_iso_or_equiv
_atom_site_adp_type
_atom_site_occupancy
_atom_site_symmetry_multiplicity
_atom_site_calc_flag
_atom_site_refinement_flags
_atom_site_disorder_assembly
_atom_site_disorder_group
C1 C 0.73029(19) 0.53688(13) 0.73346(7) 0.0234(3) Uani 1 1 d . . .
C2 C 0.56622(19) 0.62954(12) 0.85542(6) 0.0209(2) Uani 1 1 d . . .
C3 C 0.9225(2) 0.49158(12) 0.85404(7) 0.0229(2) Uani 1 1 d . . .
C4 C 1.07339(19) 0.66432(12) 0.75452(6) 0.0205(2) Uani 1 1 d . . .
C5 C 0.71266(19) 0.78758(13) 0.75062(7) 0.0242(3) Uani 1 1 d . . .
C6 C 0.91390(18) 0.90413(11) 0.90219(6) 0.0181(2) Uani 1 1 d . . .
H6 H 0.9198 0.9391 0.8509 0.022 Uiso 1 1 calc R . .
C7 C 0.70538(19) 0.93754(13) 0.93426(8) 0.0269(3) Uani 1 1 d . . .
H7A H 0.5995 0.8932 0.9057 0.040 Uiso 1 1 calc R . .
H7B H 0.6841 1.0326 0.9322 0.040 Uiso 1 1 calc R . .
H7C H 0.6990 0.9082 0.9855 0.040 Uiso 1 1 calc R . .
C8 C 1.08167(18) 0.96923(12) 0.94655(6) 0.0187(2) Uani 1 1 d . . .
C9 C 1.2261(2) 1.17435(13) 0.97632(10) 0.0380(4) Uani 1 1 d . . .
H9A H 1.2001 1.1762 1.0293 0.057 Uiso 1 1 calc R . .
H9B H 1.2267 1.2642 0.9572 0.057 Uiso 1 1 calc R . .
H9C H 1.3581 1.1333 0.9670 0.057 Uiso 1 1 calc R . .
Cr1 Cr 0.82194(3) 0.645483(18) 0.806920(10) 0.01707(6) Uani 1 1 d . . .
N1 N 0.94330(18) 0.76062(10) 0.89902(6) 0.0192(2) Uani 1 1 d . . .
H1A H 0.895(2) 0.7243(15) 0.9399(9) 0.023 Uiso 1 1 d . . .
H1B H 1.058(3) 0.7456(15) 0.8975(8) 0.023 Uiso 1 1 d . . .
O1 O 0.67842(15) 0.46615(11) 0.68733(5) 0.0343(2) Uani 1 1 d . . .
O2 O 0.40847(14) 0.61983(10) 0.88135(5) 0.0286(2) Uani 1 1 d . . .
O3 O 0.97805(17) 0.39500(10) 0.87817(6) 0.0358(2) Uani 1 1 d . . .
O4 O 1.21865(15) 0.67045(10) 0.72033(6) 0.0305(2) Uani 1 1 d . . .
O5 O 0.64359(16) 0.86236(11) 0.71164(6) 0.0363(2) Uani 1 1 d . . .
O6 O 1.20828(13) 0.91196(9) 0.98182(5) 0.02228(18) Uani 1 1 d . . .
O7 O 1.06850(14) 1.09966(9) 0.94012(5) 0.0266(2) Uani 1 1 d . . .

loop_
_atom_site_aniso_label
_atom_site_aniso_U_11
_atom_site_aniso_U_22
_atom_site_aniso_U_33
_atom_site_aniso_U_23
_atom_site_aniso_U_13
_atom_site_aniso_U_12
C1 0.0166(6) 0.0318(7) 0.0218(6) -0.0005(5) 0.0033(5) -0.0029(5)
C2 0.0205(5) 0.0242(6) 0.0180(5) -0.0020(5) -0.0031(4) 0.0005(5)
C3 0.0219(6) 0.0267(6) 0.0201(5) -0.0020(5) 0.0025(5) 0.0001(5)
C4 0.0191(5) 0.0224(6) 0.0200(5) -0.0010(4) -0.0021(5) -0.0006(5)
C5 0.0186(6) 0.0301(6) 0.0240(6) 0.0003(5) 0.0034(5) 0.0005(5)
C6 0.0165(5) 0.0192(5) 0.0186(5) 0.0004(4) -0.0014(4) 0.0014(4)
C7 0.0159(6) 0.0304(6) 0.0346(7) -0.0059(5) 0.0004(5) 0.0036(5)
C8 0.0179(5) 0.0201(5) 0.0180(5) -0.0008(4) 0.0014(5) 0.0011(4)
C9 0.0337(8) 0.0238(7) 0.0565(10) -0.0074(6) -0.0223(7) 0.0007(5)
Cr1 0.01419(9) 0.02037(9) 0.01664(9) 0.00017(7) 0.00022(7) 0.00005(7)
N1 0.0162(5) 0.0195(5) 0.0220(5) 0.0006(4) -0.0011(4) 0.0010(4)
O1 0.0281(5) 0.0496(6) 0.0252(4) -0.0122(4) 0.0038(5) -0.0121(5)
O2 0.0187(4) 0.0411(6) 0.0261(5) -0.0025(4) 0.0034(4) -0.0025(4)
O3 0.0435(6) 0.0284(5) 0.0357(5) 0.0068(4) 0.0083(5) 0.0108(5)
O4 0.0223(5) 0.0386(6) 0.0306(5) -0.0007(4) 0.0055(4) -0.0016(4)
O5 0.0310(5) 0.0426(6) 0.0352(5) 0.0155(5) 0.0043(4) 0.0117(5)
O6 0.0192(4) 0.0258(4) 0.0218(4) 0.0016(3) -0.0032(4) 0.0021(4)
O7 0.0228(4) 0.0202(4) 0.0369(5) -0.0026(4) -0.0109(4) 0.0014(4)

loop_
_atom_type_symbol
_atom_type_description
_atom_type_scat_dispersion_real
_atom_type_scat_dispersion_imag
_atom_type_scat_source
C C 0.0033 0.0016 'International Tables Vol C Tables 4.2.6.8 and 6.1.1.4'
H H 0.0000 0.0000 'International Tables Vol C Tables 4.2.6.8 and 6.1.1.4'
N N 0.0061 0.0033 'International Tables Vol C Tables 4.2.6.8 and 6.1.1.4'
O O 0.0106 0.0060 'International Tables Vol C Tables 4.2.6.8 and 6.1.1.4'
Cr Cr 0.3209 0.6236 'International Tables Vol C Tables 4.2.6.8 and 6.1.1.4'

loop_
_geom_angle_atom_site_label_1
_geom_angle_atom_site_label_2
_geom_angle_atom_site_label_3
_geom_angle
_geom_angle_site_symmetry_1
_geom_angle_site_symmetry_3
_geom_angle_publ_flag
O1 C1 Cr1 177.75(12) . . ?
O2 C2 Cr1 176.78(10) . . ?
O3 C3 Cr1 175.37(12) . . ?
O4 C4 Cr1 175.96(11) . . ?
O5 C5 Cr1 172.78(12) . . ?
N1 C6 C8 110.95(10) . . ?
N1 C6 C7 110.67(10) . . ?
C8 C6 C7 110.63(10) . . ?
N1 C6 H6 108.2 . . ?
C8 C6 H6 108.2 . . ?
C7 C6 H6 108.2 . . ?
C6 C7 H7A 109.5 . . ?
C6 C7 H7B 109.5 . . ?
H7A C7 H7B 109.5 . . ?
C6 C7 H7C 109.5 . . ?
H7A C7 H7C 109.5 . . ?
H7B C7 H7C 109.5 . . ?
O6 C8 O7 125.02(11) . . ?
O6 C8 C6 125.10(11) . . ?
O7 C8 C6 109.88(10) . . ?
O7 C9 H9A 109.5 . . ?
O7 C9 H9B 109.5 . . ?
H9A C9 H9B 109.5 . . ?
O7 C9 H9C 109.5 . . ?
H9A C9 H9C 109.5 . . ?
H9B C9 H9C 109.5 . . ?
C1 Cr1 C3 86.89(6) . . ?
C1 Cr1 C2 89.73(5) . . ?
C3 Cr1 C2 91.63(5) . . ?
C1 Cr1 C5 86.72(6) . . ?
C3 Cr1 C5 173.59(6) . . ?
C2 Cr1 C5 88.87(5) . . ?
C1 Cr1 C4 88.98(5) . . ?
C3 Cr1 C4 90.35(5) . . ?
C2 Cr1 C4 177.58(5) . . ?
C5 Cr1 C4 89.01(5) . . ?
C1 Cr1 N1 175.15(5) . . ?
C3 Cr1 N1 88.28(5) . . ?
C2 Cr1 N1 90.78(5) . . ?
C5 Cr1 N1 98.10(5) . . ?
C4 Cr1 N1 90.67(5) . . ?
C6 N1 Cr1 120.75(8) . . ?
C6 N1 H1A 109.4(10) . . ?
Cr1 N1 H1A 106.5(10) . . ?
C6 N1 H1B 109.1(12) . . ?
Cr1 N1 H1B 102.9(12) . . ?
H1A N1 H1B 107.4(15) . . ?
C8 O7 C9 115.91(10) . . ?

loop_
_geom_bond_atom_site_label_1
_geom_bond_atom_site_label_2
_geom_bond_distance
_geom_bond_site_symmetry_2
_geom_bond_publ_flag
C1 O1 1.1581(16) . ?
C1 Cr1 1.8379(13) . ?
C2 O2 1.1455(16) . ?
C2 Cr1 1.9085(13) . ?
C3 O3 1.1385(16) . ?
C3 Cr1 1.9066(13) . ?
C4 O4 1.1431(15) . ?
C4 Cr1 1.9208(12) . ?
C5 O5 1.1364(16) . ?
C5 Cr1 1.9147(13) . ?
C6 N1 1.4768(16) . ?
C6 C8 1.5210(16) . ?
C6 C7 1.5307(17) . ?
C6 H6 1.0000 . ?
C7 H7A 0.9800 . ?
C7 H7B 0.9800 . ?
C7 H7C 0.9800 . ?
C8 O6 1.2034(14) . ?
C8 O7 1.3376(14) . ?
C9 O7 1.4459(16) . ?
C9 H9A 0.9800 . ?
C9 H9B 0.9800 . ?
C9 H9C 0.9800 . ?
Cr1 N1 2.1968(11) . ?
N1 H1A 0.891(16) . ?
N1 H1B 0.769(18) . ?

loop_
_geom_hbond_atom_site_label_D
_geom_hbond_atom_site_label_H
_geom_hbond_atom_site_label_A
_geom_hbond_distance_DH
_geom_hbond_distance_HA
_geom_hbond_distance_DA
_geom_hbond_angle_DHA
_geom_hbond_site_symmetry_A
N1 H1B O2 0.769(18) 2.659(18) 3.3985(15) 162.0(15) 1_655
N1 H1A O6 0.891(16) 2.338(16) 3.1930(14) 160.9(14) 4_467

loop_
_geom_torsion_atom_site_label_1
_geom_torsion_atom_site_label_2
_geom_torsion_atom_site_label_3
_geom_torsion_atom_site_label_4
_geom_torsion
_geom_torsion_site_symmetry_1
_geom_torsion_site_symmetry_2
_geom_torsion_site_symmetry_3
_geom_torsion_site_symmetry_4
_geom_torsion_publ_flag
N1 C6 C8 O6 -8.23(17) . . . . ?
C7 C6 C8 O6 115.00(13) . . . . ?
N1 C6 C8 O7 171.33(10) . . . . ?
C7 C6 C8 O7 -65.44(14) . . . . ?
C8 C6 N1 Cr1 -153.73(8) . . . . ?
C7 C6 N1 Cr1 83.07(12) . . . . ?
C3 Cr1 N1 C6 -177.84(10) . . . . ?
C2 Cr1 N1 C6 -86.23(10) . . . . ?
C5 Cr1 N1 C6 2.73(10) . . . . ?
C4 Cr1 N1 C6 91.83(10) . . . . ?
O6 C8 O7 C9 2.9(2) . . . . ?
C6 C8 O7 C9 -176.68(11) . . . . ?
